data_7118298
loop_
_publ_author_name
'K\"uhne, Irina A'
'Mereacre, Valeriu'
'Anson, Christopher E.'
'Powell, Annie K.'

_publ_section_title
;
 Nine members of a family of nine-membered cyclic coordination clusters;
 Fe6Ln3 wheels (Ln = Gd to Lu and Y).
;
_journal_issue 5
_journal_name_full 'Chemical communications (Cambridge, England)'
_journal_page_first 1021
_journal_page_last 1024
_journal_paper_doi 10.1039/c5cc08887a
_journal_volume 52
_journal_year 2016
_chemical_formula_moiety 'C99 H99 Fe6 N6 O39 Tm3, 2(H2 O), 9(C H4 O)'
_chemical_formula_sum 'C108 H139 Fe6 N6 O50 Tm3'
_chemical_formula_weight 3163.13
_space_group_crystal_system monoclinic
_space_group_IT_number 15
_space_group_name_Hall '-C 2yc'
_space_group_name_H-M_alt 'C 1 2/c 1'
_symmetry_space_group_name_Hall '-C 2yc'
_symmetry_space_group_name_H-M 'C 1 2/c 1'
_atom_sites_solution_hydrogens mixed
_atom_sites_solution_primary direct
_atom_sites_solution_secondary difmap
_audit_creation_method SHELXL-2014/7
_audit_update_record
;
2015-10-12 deposited with the CCDC.
2015-11-13 downloaded from the CCDC.
;
_cell_angle_alpha 90
_cell_angle_beta 124.822(2)
_cell_angle_gamma 90
_cell_formula_units_Z 4
_cell_length_a 29.069(4)
_cell_length_b 25.935(4)
_cell_length_c 20.683(3)
_cell_measurement_reflns_used 13117
_cell_measurement_temperature 100(2)
_cell_measurement_theta_max 27.88
_cell_measurement_theta_min 2.32
_cell_volume 12801(3)
_computing_cell_refinement 'SMART-NT 5.6 (Bruker AXS Inc., 2000)'
_computing_data_collection 'SMART-NT 5.6 (Bruker AXS Inc., 2000)'
_computing_data_reduction 'SAINT+ 6.45 (Bruker AXS Inc., 2000)'
_computing_molecular_graphics 'Diamond 2.1 (Crystal Impact, 1998)'
_computing_publication_material 'SHELXL-2014/7 (Sheldrick, 2015)'
_computing_structure_refinement 'SHELXL-2014/7 (Sheldrick, 2015)'
_computing_structure_solution 'SHELXTL 6.14 (BrukerAXS Inc., 2003)'
_diffrn_ambient_temperature 100(2)
_diffrn_detector_area_resol_mean 8.333
_diffrn_measured_fraction_theta_full 0.995
_diffrn_measured_fraction_theta_max 0.994
_diffrn_measurement_device_type 'Bruker SMART Apex'
_diffrn_measurement_method 'CCD area detector, \w-scans'
_diffrn_radiation_monochromator graphite
_diffrn_radiation_type MoK\a
_diffrn_radiation_wavelength 0.71073
_diffrn_reflns_av_R_equivalents 0.0707
_diffrn_reflns_av_unetI/netI 0.0918
_diffrn_reflns_laue_measured_fraction_full 0.995
_diffrn_reflns_laue_measured_fraction_max 0.994
_diffrn_reflns_limit_h_max 35
_diffrn_reflns_limit_h_min -34
_diffrn_reflns_limit_k_max 17
_diffrn_reflns_limit_k_min -32
_diffrn_reflns_limit_l_max 25
_diffrn_reflns_limit_l_min -24
_diffrn_reflns_number 29204
_diffrn_reflns_point_group_measured_fraction_full 0.995
_diffrn_reflns_point_group_measured_fraction_max 0.994
_diffrn_reflns_theta_full 25.242
_diffrn_reflns_theta_max 26.022
_diffrn_reflns_theta_min 2.839
_diffrn_source 'rotating anode'
_exptl_absorpt_coefficient_mu 2.803
_exptl_absorpt_correction_T_max 0.908
_exptl_absorpt_correction_T_min 0.368
_exptl_absorpt_correction_type multi-scan
_exptl_absorpt_process_details 'SADABS 2.10 (Bruker AXS Inc., 2005)'
_exptl_crystal_colour black
_exptl_crystal_density_diffrn 1.641
_exptl_crystal_description needle
_exptl_crystal_F_000 6368
_exptl_crystal_preparation 'Magnetic properties'
_exptl_crystal_recrystallization_method 'Re-crystallisation from solvent: '
_exptl_crystal_size_max 0.480
_exptl_crystal_size_mid 0.040
_exptl_crystal_size_min 0.030
_refine_diff_density_max 2.979
_refine_diff_density_min -1.898
_refine_diff_density_rms 0.170
_refine_ls_extinction_method none
_refine_ls_goodness_of_fit_ref 1.037
_refine_ls_hydrogen_treatment mixed
_refine_ls_matrix_type full
_refine_ls_number_parameters 747
_refine_ls_number_reflns 12537
_refine_ls_number_restraints 47
_refine_ls_restrained_S_all 1.038
_refine_ls_R_factor_all 0.0992
_refine_ls_R_factor_gt 0.0626
_refine_ls_shift/su_max 0.005
_refine_ls_shift/su_mean 0.000
_refine_ls_structure_factor_coef Fsqd
_refine_ls_weighting_details 'w=1/[\s^2^(Fo^2^)+(0.0721P)^2^+46.1043P] where P=(Fo^2^+2Fc^2^)/3'
_refine_ls_weighting_scheme calc
_refine_ls_wR_factor_gt 0.1427
_refine_ls_wR_factor_ref 0.1595
_reflns_Friedel_coverage 0.000
_reflns_number_gt 8646
_reflns_number_total 12537
_reflns_threshold_expression 'I > 2\s(I)'
_cod_data_source_file c5cc08887a2.cif
_cod_data_source_block 22cik
_cod_database_code 7118298
_shelx_shelxl_version_number 2014/7
_shelx_space_group_comment
;
The symmetry employed for this shelxl refinement is uniquely defined
by the following loop, which should always be used as a source of
symmetry information in preference to the above space-group names.
They are only intended as comments.
;
_shelx_estimated_absorpt_t_min 0.346
_shelx_estimated_absorpt_t_max 0.921

loop_
_space_group_symop_operation_xyz
'x, y, z'
'-x, y, -z+1/2'
'x+1/2, y+1/2, z'
'-x+1/2, y+1/2, -z+1/2'
'-x, -y, -z'
'x, -y, z-1/2'
'-x+1/2, -y+1/2, -z'
'x+1/2, -y+1/2, z-1/2'

loop_
_atom_site_label
_atom_site_type_symbol
_atom_site_fract_x
_atom_site_fract_y
_atom_site_fract_z
_atom_site_U_iso_or_equiv
_atom_site_adp_type
_atom_site_occupancy
_atom_site_site_symmetry_order
_atom_site_calc_flag
_atom_site_refinement_flags_posn
_atom_site_refinement_flags_adp
_atom_site_refinement_flags_occupancy
_atom_site_disorder_assembly
_atom_site_disorder_group
Tm1 Tm 0.5000 0.72615(2) 0.2500 0.02816(15) Uani 1 2 d S T P . .
Tm2 Tm 0.33571(2) 0.43170(2) 0.22980(2) 0.02499(11) Uani 1 1 d . . . . .
Fe1 Fe 0.39229(5) 0.66817(5) 0.23914(7) 0.0274(3) Uani 1 1 d . . . . .
Fe2 Fe 0.32914(5) 0.56133(5) 0.22864(7) 0.0263(3) Uani 1 1 d . . . . .
Fe3 Fe 0.44117(5) 0.36513(5) 0.24478(7) 0.0232(3) Uani 1 1 d . . . . .
O1 O 0.4737(2) 0.6736(2) 0.3085(3) 0.0263(13) Uani 1 1 d . . . . .
C1 C 0.5037(4) 0.6484(4) 0.3829(5) 0.039(2) Uani 1 1 d . . . . .
H1A H 0.4997 0.6681 0.4199 0.059 Uiso 1 1 calc R U . . .
H1B H 0.5434 0.6462 0.4031 0.059 Uiso 1 1 calc R U . . .
H1C H 0.4886 0.6136 0.3769 0.059 Uiso 1 1 calc R U . . .
O2 O 0.3959(2) 0.5913(2) 0.2377(3) 0.0274(13) Uani 1 1 d . . . . .
C2 C 0.4200(5) 0.5710(5) 0.2024(9) 0.077(4) Uani 1 1 d . . . . .
H2A H 0.4289 0.5346 0.2168 0.115 Uiso 1 1 calc R U . . .
H2B H 0.4545 0.5900 0.2202 0.115 Uiso 1 1 calc R U . . .
H2C H 0.3938 0.5741 0.1451 0.115 Uiso 1 1 calc R U . . .
O3 O 0.3200(2) 0.5037(2) 0.1604(3) 0.0264(12) Uani 1 1 d . . . . .
C3 C 0.2854(4) 0.5128(4) 0.0781(6) 0.047(3) Uani 1 1 d . . . . .
H3A H 0.2467 0.5179 0.0612 0.071 Uiso 1 1 calc R U . . .
H3B H 0.2873 0.4830 0.0504 0.071 Uiso 1 1 calc R U . . .
H3C H 0.2985 0.5437 0.0658 0.071 Uiso 1 1 calc R U . . .
O4 O 0.4273(2) 0.4151(2) 0.3023(3) 0.0275(13) Uani 1 1 d . . . . .
C4 C 0.4726(4) 0.4294(5) 0.3830(6) 0.054(3) Uani 1 1 d . . . . .
H4A H 0.4801 0.4006 0.4185 0.081 Uiso 1 1 calc R U . . .
H4B H 0.4615 0.4598 0.3991 0.081 Uiso 1 1 calc R U . . .
H4C H 0.5066 0.4372 0.3854 0.081 Uiso 1 1 calc R U . . .
O5 O 0.5000 0.4083(4) 0.2500 0.033(2) Uani 1 2 d S T P . .
C5 C 0.5000 0.4565(8) 0.2500 0.092(7) Uani 1 2 d S T P . .
H5A H 0.5329 0.4691 0.2529 0.138 Uiso 0.5 1 calc R U P . .
H5B H 0.4659 0.4691 0.2015 0.138 Uiso 0.5 1 calc R U P . .
H5C H 0.5012 0.4691 0.2956 0.138 Uiso 0.5 1 calc R U P . .
O6 O 0.4100(2) 0.6915(2) 0.1615(3) 0.0280(13) Uani 1 1 d . . . . .
C6 C 0.3733(4) 0.7119(3) 0.0897(5) 0.0296(19) Uani 1 1 d . . . . .
C7 C 0.3936(3) 0.7475(3) 0.0600(5) 0.0302(19) Uani 1 1 d . . . . .
C8 C 0.3597(4) 0.7682(4) -0.0136(5) 0.038(2) Uani 1 1 d . . . . .
H8 H 0.3745 0.7918 -0.0325 0.045 Uiso 1 1 calc R U . . .
C9 C 0.3032(4) 0.7544(4) -0.0610(6) 0.040(2) Uani 1 1 d . . . . .
H9 H 0.2795 0.7684 -0.1125 0.048 Uiso 1 1 calc R U . . .
C10 C 0.2818(4) 0.7212(4) -0.0341(5) 0.040(2) Uani 1 1 d . . . . .
H10 H 0.2432 0.7123 -0.0670 0.048 Uiso 1 1 calc R U . . .
C11 C 0.3158(3) 0.6995(4) 0.0421(5) 0.031(2) Uani 1 1 d . . . . .
C12 C 0.2895(3) 0.6639(3) 0.0668(5) 0.031(2) Uani 1 1 d . . . . .
H12 H 0.2537 0.6501 0.0277 0.037 Uiso 1 1 calc R U . . .
N1 N 0.3121(3) 0.6505(3) 0.1380(4) 0.0271(15) Uani 1 1 d . . . . .
O7 O 0.2834(2) 0.6153(2) 0.1520(3) 0.0331(14) Uani 1 1 d . . . . .
O8 O 0.4506(2) 0.7580(2) 0.1118(4) 0.0343(15) Uani 1 1 d . . . . .
C13 C 0.4764(4) 0.7836(5) 0.0776(6) 0.059(3) Uani 1 1 d . . . . .
H13A H 0.4612 0.7693 0.0252 0.088 Uiso 1 1 calc R U . . .
H13B H 0.5170 0.7781 0.1114 0.088 Uiso 1 1 calc R U . . .
H13C H 0.4684 0.8206 0.0731 0.088 Uiso 1 1 calc R U . . .
O9 O 0.3651(2) 0.5040(2) 0.3130(3) 0.0281(13) Uani 1 1 d . . . . .
C14 C 0.3667(3) 0.5041(3) 0.3790(5) 0.0265(18) Uani 1 1 d . . . . .
C15 C 0.3646(4) 0.4560(3) 0.4091(5) 0.0295(19) Uani 1 1 d . . . . .
C16 C 0.3688(4) 0.4535(4) 0.4795(6) 0.037(2) Uani 1 1 d . . . . .
H16 H 0.3681 0.4209 0.4998 0.044 Uiso 1 1 calc R U . . .
C17 C 0.3742(4) 0.4982(4) 0.5206(6) 0.044(2) Uani 1 1 d . . . . .
H17 H 0.3766 0.4962 0.5683 0.052 Uiso 1 1 calc R U . . .
C18 C 0.3759(4) 0.5456(4) 0.4914(6) 0.038(2) Uani 1 1 d . . . . .
H18 H 0.3804 0.5762 0.5198 0.046 Uiso 1 1 calc R U . . .
C19 C 0.3712(4) 0.5486(4) 0.4204(6) 0.034(2) Uani 1 1 d . . . . .
C20 C 0.3753(4) 0.6008(4) 0.3954(5) 0.035(2) Uani 1 1 d . . . . .
H20 H 0.3881 0.6282 0.4323 0.042 Uiso 1 1 calc R U . . .
N2 N 0.3624(3) 0.6106(3) 0.3266(4) 0.0289(16) Uani 1 1 d . . . . .
O10 O 0.3724(3) 0.6606(2) 0.3150(3) 0.0310(14) Uani 1 1 d . . . . .
O11 O 0.3593(3) 0.4141(2) 0.3650(4) 0.0340(14) Uani 1 1 d . . . . .
C21 C 0.3770(5) 0.3654(4) 0.4076(6) 0.055(3) Uani 1 1 d . . . . .
H21A H 0.4105 0.3710 0.4610 0.083 Uiso 1 1 calc R U . . .
H21B H 0.3856 0.3407 0.3800 0.083 Uiso 1 1 calc R U . . .
H21C H 0.3469 0.3516 0.4105 0.083 Uiso 1 1 calc R U . . .
O12 O 0.3643(2) 0.3931(2) 0.1549(3) 0.0231(12) Uani 1 1 d . . . . .
C22 C 0.3283(3) 0.3650(3) 0.0898(5) 0.0260(18) Uani 1 1 d . . . . .
C23 C 0.2700(4) 0.3704(4) 0.0548(5) 0.033(2) Uani 1 1 d . . . . .
C24 C 0.2309(4) 0.3452(4) -0.0137(6) 0.048(3) Uani 1 1 d . . . . .
H24 H 0.1921 0.3495 -0.0360 0.058 Uiso 1 1 calc R U . . .
C25 C 0.2476(4) 0.3137(5) -0.0504(7) 0.062(4) Uani 1 1 d . . . . .
H25 H 0.2205 0.2969 -0.0983 0.075 Uiso 1 1 calc R U . . .
C26 C 0.3034(4) 0.3068(4) -0.0173(6) 0.048(3) Uani 1 1 d . . . . .
H26 H 0.3147 0.2849 -0.0425 0.057 Uiso 1 1 calc R U . . .
C27 C 0.3442(4) 0.3314(3) 0.0530(5) 0.032(2) Uani 1 1 d . . . . .
C28 C 0.4027(3) 0.3219(3) 0.0838(5) 0.0274(18) Uani 1 1 d . . . . .
H28 H 0.4107 0.3065 0.0496 0.033 Uiso 1 1 calc R U . . .
N3 N 0.4437(3) 0.3328(3) 0.1535(4) 0.0266(16) Uani 1 1 d . . . . .
O13 O 0.4964(2) 0.3220(2) 0.1727(3) 0.0262(13) Uani 1 1 d D . . . .
O14 O 0.2566(2) 0.4041(3) 0.0945(4) 0.0398(16) Uani 1 1 d . . . . .
C29 C 0.1977(4) 0.4112(6) 0.0578(8) 0.086(5) Uani 1 1 d . . . . .
H29A H 0.1799 0.4227 0.0033 0.128 Uiso 1 1 calc R U . . .
H29B H 0.1920 0.4374 0.0868 0.128 Uiso 1 1 calc R U . . .
H29C H 0.1809 0.3786 0.0582 0.128 Uiso 1 1 calc R U . . .
O15 O 0.4396(2) 0.7870(2) 0.2395(4) 0.0324(14) Uani 1 1 d . . . . .
O16 O 0.3732(2) 0.7448(2) 0.2423(4) 0.0354(15) Uani 1 1 d . . . . .
C30 C 0.3915(4) 0.7845(3) 0.2280(5) 0.031(2) Uani 1 1 d . . . . .
C31 C 0.3556(4) 0.8304(3) 0.1973(6) 0.033(2) Uani 1 1 d . . . . .
C32 C 0.3622(4) 0.8673(4) 0.1543(7) 0.050(3) Uani 1 1 d . . . . .
H32 H 0.3914 0.8634 0.1470 0.060 Uiso 1 1 calc R U . . .
C33 C 0.3267(5) 0.9099(5) 0.1218(8) 0.067(4) Uani 1 1 d . . . . .
H33 H 0.3314 0.9345 0.0921 0.080 Uiso 1 1 calc R U . . .
C34 C 0.2849(5) 0.9160(5) 0.1329(8) 0.070(4) Uani 1 1 d . . . . .
H34 H 0.2608 0.9451 0.1113 0.084 Uiso 1 1 calc R U . . .
C35 C 0.2778(5) 0.8797(5) 0.1758(8) 0.069(4) Uani 1 1 d . . . . .
H35 H 0.2488 0.8842 0.1836 0.083 Uiso 1 1 calc R U . . .
C36 C 0.3127(4) 0.8367(4) 0.2075(7) 0.051(3) Uani 1 1 d . . . . .
H36 H 0.3071 0.8118 0.2361 0.061 Uiso 1 1 calc R U . . .
O17 O 0.2583(3) 0.5452(2) 0.2235(4) 0.0386(16) Uani 1 1 d . . . . .
O18 O 0.2572(2) 0.4577(2) 0.2209(3) 0.0308(14) Uani 1 1 d . . . . .
C37 C 0.2383(4) 0.5017(4) 0.2215(6) 0.045(3) Uani 1 1 d D . . . .
C38A C 0.1905(5) 0.5053(5) 0.2330(8) 0.062(5) Uiso 0.68 1 d DG U P A 1
C39A C 0.1894(5) 0.5424(5) 0.2807(7) 0.081(6) Uiso 0.68 1 d G U P A 1
H39A H 0.2199 0.5656 0.3101 0.097 Uiso 0.68 1 calc R U P A 1
C40A C 0.1436(6) 0.5456(5) 0.2854(8) 0.078(6) Uiso 0.68 1 d G U P A 1
H40A H 0.1429 0.5710 0.3180 0.093 Uiso 0.68 1 calc R U P A 1
C41A C 0.0989(5) 0.5117(6) 0.2424(9) 0.109(8) Uiso 0.68 1 d G U P A 1
H41A H 0.0677 0.5139 0.2456 0.131 Uiso 0.68 1 calc R U P A 1
C42A C 0.1000(5) 0.4746(5) 0.1947(8) 0.087(6) Uiso 0.68 1 d G U P A 1
H42A H 0.0694 0.4515 0.1654 0.105 Uiso 0.68 1 calc R U P A 1
C43A C 0.1457(6) 0.4714(5) 0.1901(7) 0.080(6) Uiso 0.68 1 d G U P A 1
H43A H 0.1465 0.4461 0.1575 0.096 Uiso 0.68 1 calc R U P A 1
C38B C 0.1726(9) 0.4891(19) 0.169(2) 0.116(14) Uiso 0.32 1 d DG U P A 2
C39B C 0.1483(14) 0.4430(15) 0.169(2) 0.114(14) Uiso 0.32 1 d G U P A 2
H39B H 0.1706 0.4129 0.1907 0.137 Uiso 0.32 1 calc R U P A 2
C40B C 0.0912(15) 0.4409(15) 0.136(2) 0.106(14) Uiso 0.32 1 d G U P A 2
H40B H 0.0745 0.4094 0.1359 0.127 Uiso 0.32 1 calc R U P A 2
C41B C 0.0585(10) 0.485(2) 0.103(2) 0.162(19) Uiso 0.32 1 d G U P A 2
H41B H 0.0195 0.4836 0.0812 0.195 Uiso 0.32 1 calc R U P A 2
C42B C 0.0829(19) 0.5311(16) 0.103(3) 0.21(3) Uiso 0.32 1 d G U P A 2
H42B H 0.0605 0.5612 0.0813 0.254 Uiso 0.32 1 calc R U P A 2
C43B C 0.140(2) 0.5332(14) 0.136(2) 0.146(17) Uiso 0.32 1 d G U P A 2
H43B H 0.1566 0.5647 0.1361 0.176 Uiso 0.32 1 calc R U P A 2
O19 O 0.3231(2) 0.3464(2) 0.2353(4) 0.0322(14) Uani 1 1 d . . . . .
O20 O 0.3963(2) 0.3055(2) 0.2495(3) 0.0287(13) Uani 1 1 d . . . . .
C44 C 0.3506(4) 0.3063(3) 0.2439(5) 0.0291(19) Uani 1 1 d . . . . .
C45 C 0.3278(4) 0.2566(3) 0.2494(5) 0.030(2) Uani 1 1 d . . . . .
C46 C 0.2732(4) 0.2540(4) 0.2299(5) 0.036(2) Uani 1 1 d . . . . .
H46 H 0.2504 0.2840 0.2114 0.043 Uiso 1 1 calc R U . . .
C47 C 0.2523(4) 0.2088(4) 0.2374(6) 0.041(2) Uani 1 1 d . . . . .
H47 H 0.2151 0.2078 0.2235 0.049 Uiso 1 1 calc R U . . .
C48 C 0.2839(5) 0.1655(5) 0.2640(7) 0.057(3) Uani 1 1 d . . . . .
H48 H 0.2690 0.1343 0.2688 0.069 Uiso 1 1 calc R U . . .
C49 C 0.3385(5) 0.1672(4) 0.2844(7) 0.062(3) Uani 1 1 d . . . . .
H49 H 0.3610 0.1370 0.3036 0.075 Uiso 1 1 calc R U . . .
C50 C 0.3606(4) 0.2131(4) 0.2769(6) 0.046(3) Uani 1 1 d . . . . .
H50 H 0.3979 0.2141 0.2907 0.056 Uiso 1 1 calc R U . . .
O61 O 0.5158(4) 0.2616(5) 0.0740(5) 0.087(3) Uani 1 1 d D . . . .
H611 H 0.509(7) 0.281(5) 0.110(7) 0.131 Uiso 1 1 d D U . . .
H612 H 0.483(3) 0.265(7) 0.022(4) 0.131 Uiso 1 1 d D U . . .
O62 O 0.4103(3) 0.7314(3) 0.4365(4) 0.0500(18) Uani 1 1 d D . . . .
H62 H 0.3963 0.7141 0.3949 0.075 Uiso 1 1 calc R U . . .
C62 C 0.3873(5) 0.7828(4) 0.4174(7) 0.058(3) Uani 1 1 d D . . . .
H62A H 0.4036 0.8029 0.4659 0.087 Uiso 1 1 calc R U . . .
H62B H 0.3465 0.7811 0.3901 0.087 Uiso 1 1 calc R U . . .
H62C H 0.3961 0.7994 0.3831 0.087 Uiso 1 1 calc R U . . .
O63 O 0.4201(8) 0.1535(8) 0.1201(11) 0.208(8) Uiso 1 1 d D . . . .
C63A C 0.4221(10) 0.1998(8) 0.1626(14) 0.061(6) Uiso 0.5 1 d D . P B 1
C63B C 0.4234(12) 0.1599(12) 0.1923(14) 0.079(8) Uiso 0.5 1 d D . P B 2
O64 O 0.0840(10) 0.5822(11) -0.0132(16) 0.301(13) Uiso 1 1 d D . . . .
C64 C 0.1443(10) 0.5819(9) 0.0440(13) 0.145(8) Uiso 1 1 d D . . . .
O65A O 0.5067(9) 0.1610(9) 0.1085(12) 0.127(7) Uiso 0.62 1 d D . P C 1
C65A C 0.5152(14) 0.1370(13) 0.0544(18) 0.127(11) Uiso 0.62 1 d D . P C 1
O65B O 0.465(2) 0.058(2) 0.020(4) 0.26(3) Uiso 0.38 1 d D . P D 2
C65B C 0.4970(19) 0.093(2) 0.006(3) 0.106(14) Uiso 0.38 1 d D . P D 2
O66 O 0.0379(11) 0.5472(11) -0.1610(15) 0.146(10) Uiso 0.5 1 d D . P E -1
C66 C 0.0018(15) 0.5791(10) -0.2304(16) 0.087(10) Uiso 0.5 1 d D . P E -1

loop_
_atom_site_aniso_label
_atom_site_aniso_U_11
_atom_site_aniso_U_22
_atom_site_aniso_U_33
_atom_site_aniso_U_23
_atom_site_aniso_U_13
_atom_site_aniso_U_12
Tm1 0.0251(3) 0.0300(3) 0.0343(3) 0.000 0.0198(2) 0.000
Tm2 0.02236(19) 0.02187(19) 0.0336(2) -0.00284(17) 0.01766(16) -0.00015(16)
Fe1 0.0271(6) 0.0247(6) 0.0340(7) 0.0013(5) 0.0195(6) -0.0001(5)
Fe2 0.0270(6) 0.0230(6) 0.0342(7) 0.0001(6) 0.0206(5) 0.0007(5)
Fe3 0.0230(6) 0.0209(6) 0.0309(6) -0.0028(5) 0.0185(5) -0.0020(5)
O1 0.026(3) 0.034(3) 0.018(3) 0.003(3) 0.012(2) 0.001(3)
C1 0.032(5) 0.041(6) 0.038(5) 0.005(5) 0.015(4) 0.000(5)
O2 0.025(3) 0.028(3) 0.029(3) 0.002(3) 0.016(3) 0.000(3)
C2 0.058(7) 0.050(7) 0.146(13) -0.030(8) 0.072(9) -0.018(6)
O3 0.026(3) 0.028(3) 0.025(3) -0.003(3) 0.014(2) -0.002(3)
C3 0.043(6) 0.053(7) 0.041(6) -0.006(5) 0.021(5) 0.001(5)
O4 0.020(3) 0.028(3) 0.032(3) -0.008(3) 0.013(3) 0.001(3)
C4 0.029(5) 0.076(8) 0.055(7) -0.022(6) 0.024(5) 0.004(6)
O5 0.032(5) 0.038(5) 0.039(5) 0.000 0.026(4) 0.000
C5 0.086(14) 0.081(16) 0.16(2) 0.000 0.098(16) 0.000
O6 0.026(3) 0.034(3) 0.026(3) 0.003(3) 0.016(3) 0.005(3)
C6 0.031(5) 0.028(5) 0.037(5) 0.007(4) 0.024(4) 0.010(4)
C7 0.028(4) 0.028(5) 0.041(5) 0.000(4) 0.024(4) 0.002(4)
C8 0.044(5) 0.039(5) 0.041(5) 0.016(5) 0.030(5) 0.012(5)
C9 0.043(5) 0.042(6) 0.038(5) 0.010(5) 0.025(5) 0.014(5)
C10 0.034(5) 0.043(6) 0.037(5) 0.002(5) 0.017(4) 0.008(5)
C11 0.029(4) 0.032(5) 0.035(5) 0.003(4) 0.020(4) 0.010(4)
C12 0.024(4) 0.025(5) 0.038(5) -0.005(4) 0.015(4) -0.002(4)
N1 0.028(4) 0.019(3) 0.037(4) 0.008(3) 0.020(3) 0.002(3)
O7 0.033(3) 0.025(3) 0.042(4) 0.003(3) 0.022(3) -0.001(3)
O8 0.030(3) 0.039(4) 0.043(4) 0.006(3) 0.027(3) -0.002(3)
C13 0.043(6) 0.084(9) 0.051(7) 0.007(6) 0.028(5) -0.016(6)
O9 0.029(3) 0.023(3) 0.038(3) 0.005(3) 0.023(3) 0.004(3)
C14 0.032(4) 0.027(4) 0.032(5) 0.005(4) 0.025(4) 0.000(4)
C15 0.031(5) 0.028(5) 0.035(5) -0.001(4) 0.022(4) 0.000(4)
C16 0.047(5) 0.027(5) 0.044(6) 0.008(4) 0.031(5) 0.002(4)
C17 0.066(7) 0.041(6) 0.043(6) 0.001(5) 0.043(5) 0.003(5)
C18 0.057(6) 0.030(5) 0.047(6) -0.006(5) 0.040(5) -0.004(5)
C19 0.044(5) 0.029(5) 0.042(5) 0.004(4) 0.031(5) 0.006(4)
C20 0.042(5) 0.034(5) 0.039(5) -0.016(4) 0.029(5) -0.005(4)
N2 0.033(4) 0.022(4) 0.041(4) -0.002(3) 0.027(4) -0.002(3)
O10 0.047(4) 0.017(3) 0.040(3) -0.002(3) 0.032(3) -0.003(3)
O11 0.044(4) 0.022(3) 0.040(4) -0.003(3) 0.026(3) 0.002(3)
C21 0.091(9) 0.024(5) 0.056(7) 0.018(5) 0.045(7) 0.025(6)
O12 0.023(3) 0.022(3) 0.023(3) -0.001(2) 0.012(2) -0.003(2)
C22 0.027(4) 0.020(4) 0.032(5) 0.005(4) 0.017(4) 0.001(4)
C23 0.028(4) 0.032(5) 0.035(5) -0.007(4) 0.016(4) -0.003(4)
C24 0.029(5) 0.054(7) 0.049(6) -0.020(5) 0.014(5) -0.008(5)
C25 0.033(5) 0.073(9) 0.063(7) -0.040(7) 0.016(5) -0.013(6)
C26 0.037(5) 0.052(7) 0.048(6) -0.016(5) 0.021(5) 0.006(5)
C27 0.029(4) 0.026(5) 0.041(5) -0.004(4) 0.021(4) -0.002(4)
C28 0.034(5) 0.021(4) 0.032(5) -0.007(4) 0.022(4) -0.003(4)
N3 0.027(4) 0.025(4) 0.036(4) -0.002(3) 0.023(3) -0.003(3)
O13 0.022(3) 0.027(3) 0.038(3) -0.005(3) 0.022(3) -0.001(3)
O14 0.023(3) 0.043(4) 0.052(4) -0.010(3) 0.020(3) 0.002(3)
C29 0.033(6) 0.123(13) 0.082(9) -0.051(9) 0.022(6) 0.003(7)
O15 0.032(3) 0.026(3) 0.047(4) 0.003(3) 0.026(3) -0.001(3)
O16 0.037(3) 0.026(3) 0.056(4) -0.001(3) 0.034(3) 0.000(3)
C30 0.038(5) 0.027(5) 0.035(5) -0.008(4) 0.025(4) -0.005(4)
C31 0.034(5) 0.022(4) 0.048(6) -0.009(4) 0.026(4) -0.004(4)
C32 0.036(5) 0.040(6) 0.068(7) -0.004(6) 0.027(5) 0.005(5)
C33 0.045(7) 0.036(6) 0.094(10) 0.015(7) 0.026(7) 0.004(6)
C34 0.054(7) 0.041(7) 0.091(10) 0.003(7) 0.027(7) 0.017(6)
C35 0.050(7) 0.043(7) 0.113(11) -0.027(7) 0.045(8) 0.000(6)
C36 0.049(6) 0.035(6) 0.073(8) -0.014(6) 0.038(6) -0.005(5)
O17 0.036(3) 0.032(4) 0.065(4) 0.015(3) 0.039(3) 0.015(3)
O18 0.027(3) 0.029(3) 0.044(4) 0.000(3) 0.024(3) -0.005(3)
C37 0.040(5) 0.044(6) 0.067(7) 0.014(6) 0.041(5) 0.010(5)
O19 0.032(3) 0.027(3) 0.048(4) 0.002(3) 0.029(3) -0.002(3)
O20 0.031(3) 0.021(3) 0.043(3) -0.001(3) 0.026(3) -0.004(3)
C44 0.030(5) 0.025(4) 0.039(5) -0.005(4) 0.024(4) -0.006(4)
C45 0.044(5) 0.023(4) 0.037(5) -0.004(4) 0.031(4) -0.012(4)
C46 0.040(5) 0.037(5) 0.044(5) -0.016(5) 0.031(5) -0.015(5)
C47 0.045(6) 0.042(6) 0.050(6) -0.019(5) 0.036(5) -0.022(5)
C48 0.063(7) 0.048(7) 0.076(8) -0.022(6) 0.048(7) -0.035(6)
C49 0.072(8) 0.032(6) 0.075(8) 0.006(6) 0.037(7) -0.006(6)
C50 0.041(6) 0.033(6) 0.064(7) 0.007(5) 0.030(5) -0.004(5)
O61 0.066(6) 0.107(8) 0.076(6) -0.028(6) 0.033(5) 0.015(6)
O62 0.067(5) 0.042(4) 0.044(4) -0.004(3) 0.034(4) -0.007(4)
C62 0.071(8) 0.039(6) 0.062(7) -0.009(6) 0.037(7) -0.001(6)

loop_
_atom_type_symbol
_atom_type_description
_atom_type_scat_dispersion_real
_atom_type_scat_dispersion_imag
_atom_type_scat_source
C C 0.0033 0.0016 'International Tables Vol C Tables 4.2.6.8 and 6.1.1.4'
H H 0.0000 0.0000 'International Tables Vol C Tables 4.2.6.8 and 6.1.1.4'
N N 0.0061 0.0033 'International Tables Vol C Tables 4.2.6.8 and 6.1.1.4'
O O 0.0106 0.0060 'International Tables Vol C Tables 4.2.6.8 and 6.1.1.4'
Fe Fe 0.3463 0.8444 'International Tables Vol C Tables 4.2.6.8 and 6.1.1.4'
Tm Tm -0.3139 5.2483 'International Tables Vol C Tables 4.2.6.8 and 6.1.1.4'

loop_
_geom_angle_atom_site_label_1
_geom_angle_atom_site_label_2
_geom_angle_atom_site_label_3
_geom_angle
_geom_angle_site_symmetry_1
_geom_angle_site_symmetry_3
O1 Tm1 O1 104.5(3) 2_655 .
O1 Tm1 O15 89.5(2) 2_655 2_655
O1 Tm1 O15 149.0(2) . 2_655
O1 Tm1 O15 149.0(2) 2_655 .
O1 Tm1 O15 89.5(2) . .
O15 Tm1 O15 92.3(3) 2_655 .
O1 Tm1 O6 67.35(19) 2_655 2_655
O1 Tm1 O6 85.25(19) . 2_655
O15 Tm1 O6 74.7(2) 2_655 2_655
O15 Tm1 O6 142.5(2) . 2_655
O1 Tm1 O6 85.25(19) 2_655 .
O1 Tm1 O6 67.35(19) . .
O15 Tm1 O6 142.5(2) 2_655 .
O15 Tm1 O6 74.7(2) . .
O6 Tm1 O6 135.1(3) 2_655 .
O1 Tm1 O8 74.4(2) 2_655 .
O1 Tm1 O8 132.31(19) . .
O15 Tm1 O8 77.8(2) 2_655 .
O15 Tm1 O8 75.7(2) . .
O6 Tm1 O8 132.44(18) 2_655 .
O6 Tm1 O8 65.05(18) . .
O1 Tm1 O8 132.32(19) 2_655 2_655
O1 Tm1 O8 74.4(2) . 2_655
O15 Tm1 O8 75.7(2) 2_655 2_655
O15 Tm1 O8 77.8(2) . 2_655
O6 Tm1 O8 65.05(18) 2_655 2_655
O6 Tm1 O8 132.43(18) . 2_655
O8 Tm1 O8 141.4(3) . 2_655
O1 Tm1 Fe1 106.57(15) 2_655 .
O1 Tm1 Fe1 33.67(14) . .
O15 Tm1 Fe1 162.56(14) 2_655 .
O15 Tm1 Fe1 70.46(14) . .
O6 Tm1 Fe1 117.40(14) 2_655 .
O6 Tm1 Fe1 36.68(13) . .
O8 Tm1 Fe1 99.58(13) . .
O8 Tm1 Fe1 97.43(13) 2_655 .
O1 Tm1 Fe1 33.67(14) 2_655 2_655
O1 Tm1 Fe1 106.57(15) . 2_655
O15 Tm1 Fe1 70.46(14) 2_655 2_655
O15 Tm1 Fe1 162.56(14) . 2_655
O6 Tm1 Fe1 36.68(13) 2_655 2_655
O6 Tm1 Fe1 117.40(14) . 2_655
O8 Tm1 Fe1 97.43(13) . 2_655
O8 Tm1 Fe1 99.59(13) 2_655 2_655
Fe1 Tm1 Fe1 126.89(5) . 2_655
O4 Tm2 O3 108.6(2) . .
O4 Tm2 O19 86.7(2) . .
O3 Tm2 O19 150.6(2) . .
O4 Tm2 O18 150.1(2) . .
O3 Tm2 O18 82.8(2) . .
O19 Tm2 O18 96.3(2) . .
O4 Tm2 O9 82.30(19) . .
O3 Tm2 O9 70.12(19) . .
O19 Tm2 O9 138.3(2) . .
O18 Tm2 O9 75.7(2) . .
O4 Tm2 O12 68.02(19) . .
O3 Tm2 O12 87.20(19) . .
O19 Tm2 O12 75.24(19) . .
O18 Tm2 O12 141.52(19) . .
O9 Tm2 O12 134.55(18) . .
O4 Tm2 O14 132.71(19) . .
O3 Tm2 O14 78.5(2) . .
O19 Tm2 O14 72.8(2) . .
O18 Tm2 O14 75.9(2) . .
O9 Tm2 O14 139.7(2) . .
O12 Tm2 O14 65.71(18) . .
O4 Tm2 O11 75.8(2) . .
O3 Tm2 O11 133.82(19) . .
O19 Tm2 O11 73.4(2) . .
O18 Tm2 O11 76.6(2) . .
O9 Tm2 O11 64.94(19) . .
O12 Tm2 O11 132.80(19) . .
O14 Tm2 O11 133.2(2) . .
O4 Tm2 Fe2 103.80(15) . .
O3 Tm2 Fe2 34.15(14) . .
O19 Tm2 Fe2 165.84(14) . .
O18 Tm2 Fe2 69.82(15) . .
O9 Tm2 Fe2 37.27(14) . .
O12 Tm2 Fe2 117.29(13) . .
O14 Tm2 Fe2 105.36(16) . .
O11 Tm2 Fe2 99.67(13) . .
O4 Tm2 Fe3 33.43(14) . .
O3 Tm2 Fe3 109.09(14) . .
O19 Tm2 Fe3 70.02(14) . .
O18 Tm2 Fe3 166.34(15) . .
O9 Tm2 Fe3 114.15(13) . .
O12 Tm2 Fe3 36.96(13) . .
O14 Tm2 Fe3 99.38(13) . .
O11 Tm2 Fe3 98.52(14) . .
Fe2 Tm2 Fe3 123.80(3) . .
O1 Fe1 O10 102.0(2) . .
O1 Fe1 O2 91.8(2) . .
O10 Fe1 O2 87.4(2) . .
O1 Fe1 O6 79.1(2) . .
O10 Fe1 O6 168.3(2) . .
O2 Fe1 O6 104.2(2) . .
O1 Fe1 O16 98.1(2) . .
O10 Fe1 O16 82.2(2) . .
O2 Fe1 O16 166.9(2) . .
O6 Fe1 O16 86.1(2) . .
O1 Fe1 N1 159.2(3) . .
O10 Fe1 N1 96.2(3) . .
O2 Fe1 N1 78.8(2) . .
O6 Fe1 N1 85.2(2) . .
O16 Fe1 N1 94.3(3) . .
O1 Fe1 Tm1 39.24(16) . .
O10 Fe1 Tm1 132.67(18) . .
O2 Fe1 Tm1 113.13(16) . .
O6 Fe1 Tm1 43.57(16) . .
O16 Fe1 Tm1 79.89(16) . .
N1 Fe1 Tm1 128.48(19) . .
O7 Fe2 O3 102.2(2) . .
O7 Fe2 O2 88.4(2) . .
O3 Fe2 O2 95.1(2) . .
O7 Fe2 O17 84.6(2) . .
O3 Fe2 O17 95.1(2) . .
O2 Fe2 O17 168.7(3) . .
O7 Fe2 O9 168.8(2) . .
O3 Fe2 O9 81.6(2) . .
O2 Fe2 O9 101.8(2) . .
O17 Fe2 O9 84.6(2) . .
O7 Fe2 N2 94.1(3) . .
O3 Fe2 N2 162.0(3) . .
O2 Fe2 N2 77.7(2) . .
O17 Fe2 N2 94.0(3) . .
O9 Fe2 N2 83.7(3) . .
O7 Fe2 Tm2 136.80(18) . .
O3 Fe2 Tm2 39.65(16) . .
O2 Fe2 Tm2 109.84(17) . .
O17 Fe2 Tm2 81.20(18) . .
O9 Fe2 Tm2 43.60(16) . .
N2 Fe2 Tm2 127.3(2) . .
O4 Fe3 O13 104.8(2) . 2_655
O4 Fe3 O5 93.6(3) . .
O13 Fe3 O5 86.3(2) 2_655 .
O4 Fe3 O12 79.7(2) . .
O13 Fe3 O12 165.1(2) 2_655 .
O5 Fe3 O12 107.8(2) . .
O4 Fe3 O20 96.5(2) . .
O13 Fe3 O20 80.1(2) 2_655 .
O5 Fe3 O20 164.8(3) . .
O12 Fe3 O20 85.3(2) . .
O4 Fe3 N3 159.5(3) . .
O13 Fe3 N3 93.7(2) 2_655 .
O5 Fe3 N3 78.7(2) . .
O12 Fe3 N3 84.6(2) . .
O20 Fe3 N3 95.2(2) . .
O4 Fe3 Tm2 39.02(16) . .
O13 Fe3 Tm2 134.84(16) 2_655 .
O5 Fe3 Tm2 115.1(2) . .
O12 Fe3 Tm2 43.59(15) . .
O20 Fe3 Tm2 79.74(16) . .
N3 Fe3 Tm2 128.06(19) . .
C1 O1 Fe1 119.9(5) . .
C1 O1 Tm1 132.9(5) . .
Fe1 O1 Tm1 107.1(2) . .
O1 C1 H1A 109.5 . .
O1 C1 H1B 109.5 . .
H1A C1 H1B 109.5 . .
O1 C1 H1C 109.5 . .
H1A C1 H1C 109.5 . .
H1B C1 H1C 109.5 . .
C2 O2 Fe2 124.5(6) . .
C2 O2 Fe1 115.9(6) . .
Fe2 O2 Fe1 109.5(3) . .
O2 C2 H2A 109.5 . .
O2 C2 H2B 109.5 . .
H2A C2 H2B 109.5 . .
O2 C2 H2C 109.5 . .
H2A C2 H2C 109.5 . .
H2B C2 H2C 109.5 . .
C3 O3 Fe2 116.6(6) . .
C3 O3 Tm2 130.9(6) . .
Fe2 O3 Tm2 106.2(2) . .
O3 C3 H3A 109.5 . .
O3 C3 H3B 109.5 . .
H3A C3 H3B 109.5 . .
O3 C3 H3C 109.5 . .
H3A C3 H3C 109.5 . .
H3B C3 H3C 109.5 . .
C4 O4 Fe3 119.9(5) . .
C4 O4 Tm2 132.0(5) . .
Fe3 O4 Tm2 107.6(2) . .
O4 C4 H4A 109.5 . .
O4 C4 H4B 109.5 . .
H4A C4 H4B 109.5 . .
O4 C4 H4C 109.5 . .
H4A C4 H4C 109.5 . .
H4B C4 H4C 109.5 . .
C5 O5 Fe3 124.1(2) . .
C5 O5 Fe3 124.1(2) . 2_655
Fe3 O5 Fe3 111.7(5) . 2_655
O5 C5 H5A 109.5 . .
O5 C5 H5B 109.5 . .
H5A C5 H5B 109.5 . .
O5 C5 H5C 109.5 . .
H5A C5 H5C 109.5 . .
H5B C5 H5C 109.5 . .
C6 O6 Fe1 126.0(5) . .
C6 O6 Tm1 122.4(5) . .
Fe1 O6 Tm1 99.8(2) . .
O6 C6 C11 123.8(8) . .
O6 C6 C7 118.1(8) . .
C11 C6 C7 118.1(8) . .
C8 C7 O8 124.4(8) . .
C8 C7 C6 121.8(8) . .
O8 C7 C6 113.8(8) . .
C7 C8 C9 119.5(9) . .
C7 C8 H8 120.2 . .
C9 C8 H8 120.2 . .
C10 C9 C8 120.5(9) . .
C10 C9 H9 119.8 . .
C8 C9 H9 119.8 . .
C9 C10 C11 121.2(9) . .
C9 C10 H10 119.4 . .
C11 C10 H10 119.4 . .
C6 C11 C10 118.9(8) . .
C6 C11 C12 123.2(8) . .
C10 C11 C12 117.9(8) . .
N1 C12 C11 123.3(8) . .
N1 C12 H12 118.4 . .
C11 C12 H12 118.4 . .
C12 N1 O7 116.7(7) . .
C12 N1 Fe1 129.7(6) . .
O7 N1 Fe1 113.3(5) . .
N1 O7 Fe2 115.5(4) . .
C7 O8 C13 115.6(7) . .
C7 O8 Tm1 118.1(5) . .
C13 O8 Tm1 126.1(5) . .
O8 C13 H13A 109.5 . .
O8 C13 H13B 109.5 . .
H13A C13 H13B 109.5 . .
O8 C13 H13C 109.5 . .
H13A C13 H13C 109.5 . .
H13B C13 H13C 109.5 . .
C14 O9 Fe2 124.5(5) . .
C14 O9 Tm2 122.3(5) . .
Fe2 O9 Tm2 99.1(2) . .
O9 C14 C19 124.3(7) . .
O9 C14 C15 117.6(7) . .
C19 C14 C15 118.2(7) . .
O11 C15 C16 124.6(8) . .
O11 C15 C14 115.2(7) . .
C16 C15 C14 120.2(8) . .
C15 C16 C17 120.8(9) . .
C15 C16 H16 119.6 . .
C17 C16 H16 119.6 . .
C18 C17 C16 119.5(8) . .
C18 C17 H17 120.2 . .
C16 C17 H17 120.2 . .
C17 C18 C19 120.2(9) . .
C17 C18 H18 119.9 . .
C19 C18 H18 119.9 . .
C14 C19 C18 121.1(8) . .
C14 C19 C20 122.7(8) . .
C18 C19 C20 116.1(8) . .
N2 C20 C19 122.9(8) . .
N2 C20 H20 118.6 . .
C19 C20 H20 118.6 . .
C20 N2 O10 115.2(7) . .
C20 N2 Fe2 129.4(6) . .
O10 N2 Fe2 115.4(5) . .
N2 O10 Fe1 114.8(4) . .
C15 O11 C21 114.8(7) . .
C15 O11 Tm2 116.8(5) . .
C21 O11 Tm2 127.5(5) . .
O11 C21 H21A 109.5 . .
O11 C21 H21B 109.5 . .
H21A C21 H21B 109.5 . .
O11 C21 H21C 109.5 . .
H21A C21 H21C 109.5 . .
H21B C21 H21C 109.5 . .
C22 O12 Fe3 122.2(5) . .
C22 O12 Tm2 121.3(5) . .
Fe3 O12 Tm2 99.4(2) . .
O12 C22 C27 124.8(7) . .
O12 C22 C23 118.3(7) . .
C27 C22 C23 116.9(8) . .
C24 C23 O14 123.9(8) . .
C24 C23 C22 121.6(8) . .
O14 C23 C22 114.5(7) . .
C23 C24 C25 120.3(9) . .
C23 C24 H24 119.9 . .
C25 C24 H24 119.9 . .
C26 C25 C24 119.6(10) . .
C26 C25 H25 120.2 . .
C24 C25 H25 120.2 . .
C25 C26 C27 121.5(9) . .
C25 C26 H26 119.3 . .
C27 C26 H26 119.3 . .
C22 C27 C26 120.1(8) . .
C22 C27 C28 122.3(8) . .
C26 C27 C28 117.5(8) . .
N3 C28 C27 124.2(8) . .
N3 C28 H28 117.9 . .
C27 C28 H28 117.9 . .
C28 N3 O13 116.7(6) . .
C28 N3 Fe3 128.0(6) . .
O13 N3 Fe3 115.2(5) . .
N3 O13 Fe3 117.1(4) . 2_655
C23 O14 C29 114.7(7) . .
C23 O14 Tm2 116.6(5) . .
C29 O14 Tm2 127.7(6) . .
O14 C29 H29A 109.5 . .
O14 C29 H29B 109.5 . .
H29A C29 H29B 109.5 . .
O14 C29 H29C 109.5 . .
H29A C29 H29C 109.5 . .
H29B C29 H29C 109.5 . .
C30 O15 Tm1 133.1(6) . .
C30 O16 Fe1 128.0(5) . .
O16 C30 O15 123.9(8) . .
O16 C30 C31 118.0(8) . .
O15 C30 C31 118.0(8) . .
C36 C31 C32 118.5(9) . .
C36 C31 C30 120.6(9) . .
C32 C31 C30 120.9(8) . .
C31 C32 C33 121.4(10) . .
C31 C32 H32 119.3 . .
C33 C32 H32 119.3 . .
C34 C33 C32 119.6(12) . .
C34 C33 H33 120.2 . .
C32 C33 H33 120.2 . .
C33 C34 C35 120.0(11) . .
C33 C34 H34 120.0 . .
C35 C34 H34 120.0 . .
C34 C35 C36 120.6(11) . .
C34 C35 H35 119.7 . .
C36 C35 H35 119.7 . .
C31 C36 C35 119.9(11) . .
C31 C36 H36 120.0 . .
C35 C36 H36 120.0 . .
C37 O17 Fe2 128.2(6) . .
C37 O18 Tm2 132.9(6) . .
O17 C37 O18 127.7(8) . .
O17 C37 C38A 112.4(9) . .
O18 C37 C38A 119.2(9) . .
O17 C37 C38B 124(2) . .
O18 C37 C38B 99.3(19) . .
C39A C38A C43A 120.0 . .
C39A C38A C37 122.6(9) . .
C43A C38A C37 117.3(9) . .
C40A C39A C38A 120.0 . .
C40A C39A H39A 120.0 . .
C38A C39A H39A 120.0 . .
C39A C40A C41A 120.0 . .
C39A C40A H40A 120.0 . .
C41A C40A H40A 120.0 . .
C42A C41A C40A 120.0 . .
C42A C41A H41A 120.0 . .
C40A C41A H41A 120.0 . .
C41A C42A C43A 120.0 . .
C41A C42A H42A 120.0 . .
C43A C42A H42A 120.0 . .
C42A C43A C38A 120.0 . .
C42A C43A H43A 120.0 . .
C38A C43A H43A 120.0 . .
C39B C38B C43B 120.0 . .
C39B C38B C37 126(3) . .
C43B C38B C37 112(3) . .
C38B C39B C40B 120.0 . .
C38B C39B H39B 120.0 . .
C40B C39B H39B 120.0 . .
C41B C40B C39B 120.0 . .
C41B C40B H40B 120.0 . .
C39B C40B H40B 120.0 . .
C40B C41B C42B 120.0 . .
C40B C41B H41B 120.0 . .
C42B C41B H41B 120.0 . .
C41B C42B C43B 120.0 . .
C41B C42B H42B 120.0 . .
C43B C42B H42B 120.0 . .
C42B C43B C38B 120.0 . .
C42B C43B H43B 120.0 . .
C38B C43B H43B 120.0 . .
C44 O19 Tm2 135.1(5) . .
C44 O20 Fe3 130.0(6) . .
O19 C44 O20 125.0(8) . .
O19 C44 C45 116.9(7) . .
O20 C44 C45 118.1(8) . .
C50 C45 C46 119.0(8) . .
C50 C45 C44 120.7(8) . .
C46 C45 C44 120.2(8) . .
C47 C46 C45 120.8(10) . .
C47 C46 H46 119.6 . .
C45 C46 H46 119.6 . .
C48 C47 C46 121.1(9) . .
C48 C47 H47 119.5 . .
C46 C47 H47 119.5 . .
C47 C48 C49 119.2(10) . .
C47 C48 H48 120.4 . .
C49 C48 H48 120.4 . .
C48 C49 C50 120.7(11) . .
C48 C49 H49 119.6 . .
C50 C49 H49 119.6 . .
C45 C50 C49 119.2(10) . .
C45 C50 H50 120.4 . .
C49 C50 H50 120.4 . .
H611 O61 H612 107(10) . .
C62 O62 H62 109.5 . .
O62 C62 H62A 109.5 . .
O62 C62 H62B 109.5 . .
H62A C62 H62B 109.5 . .
O62 C62 H62C 109.5 . .
H62A C62 H62C 109.5 . .
H62B C62 H62C 109.5 . .

loop_
_geom_bond_atom_site_label_1
_geom_bond_atom_site_label_2
_geom_bond_distance
_geom_bond_site_symmetry_2
Tm1 O1 2.226(5) 2_655
Tm1 O1 2.226(5) .
Tm1 O15 2.278(6) 2_655
Tm1 O15 2.278(6) .
Tm1 O6 2.352(6) 2_655
Tm1 O6 2.352(6) .
Tm1 O8 2.495(6) .
Tm1 O8 2.495(6) 2_655
Tm1 Fe1 3.3632(12) .
Tm1 Fe1 3.3632(13) 2_655
Tm2 O4 2.228(5) .
Tm2 O3 2.237(6) .
Tm2 O19 2.256(6) .
Tm2 O18 2.285(6) .
Tm2 O9 2.352(6) .
Tm2 O12 2.359(5) .
Tm2 O14 2.507(6) .
Tm2 O11 2.512(6) .
Tm2 Fe2 3.3668(13) .
Tm2 Fe3 3.3750(12) .
Fe1 O1 1.951(5) .
Fe1 O10 1.969(6) .
Fe1 O2 1.999(6) .
Fe1 O6 2.038(5) .
Fe1 O16 2.075(6) .
Fe1 N1 2.109(7) .
Fe2 O7 1.957(6) .
Fe2 O3 1.968(6) .
Fe2 O2 1.996(5) .
Fe2 O17 2.043(6) .
Fe2 O9 2.065(6) .
Fe2 N2 2.106(7) .
Fe3 O4 1.950(5) .
Fe3 O13 1.980(6) 2_655
Fe3 O5 1.995(6) .
Fe3 O12 2.057(5) .
Fe3 O20 2.061(5) .
Fe3 N3 2.105(7) .
O1 C1 1.422(10) .
C1 H1A 0.9800 .
C1 H1B 0.9800 .
C1 H1C 0.9800 .
O2 C2 1.372(12) .
C2 H2A 0.9800 .
C2 H2B 0.9800 .
C2 H2C 0.9800 .
O3 C3 1.418(11) .
C3 H3A 0.9800 .
C3 H3B 0.9800 .
C3 H3C 0.9800 .
O4 C4 1.465(11) .
C4 H4A 0.9800 .
C4 H4B 0.9800 .
C4 H4C 0.9800 .
O5 C5 1.25(2) .
O5 Fe3 1.995(5) 2_655
C5 H5A 0.9800 .
C5 H5B 0.9800 .
C5 H5C 0.9800 .
O6 C6 1.348(10) .
C6 C11 1.410(12) .
C6 C7 1.411(12) .
C7 C8 1.365(12) .
C7 O8 1.392(10) .
C8 C9 1.397(13) .
C8 H8 0.9500 .
C9 C10 1.355(13) .
C9 H9 0.9500 .
C10 C11 1.413(12) .
C10 H10 0.9500 .
C11 C12 1.464(12) .
C12 N1 1.270(11) .
C12 H12 0.9500 .
N1 O7 1.377(8) .
O8 C13 1.453(11) .
C13 H13A 0.9800 .
C13 H13B 0.9800 .
C13 H13C 0.9800 .
O9 C14 1.339(9) .
C14 C19 1.398(12) .
C14 C15 1.411(12) .
C15 O11 1.370(10) .
C15 C16 1.390(12) .
C16 C17 1.394(13) .
C16 H16 0.9500 .
C17 C18 1.381(13) .
C17 H17 0.9500 .
C18 C19 1.397(12) .
C18 H18 0.9500 .
C19 C20 1.478(13) .
C20 N2 1.273(11) .
C20 H20 0.9500 .
N2 O10 1.380(9) .
O11 C21 1.455(11) .
C21 H21A 0.9800 .
C21 H21B 0.9800 .
C21 H21C 0.9800 .
O12 C22 1.352(10) .
C22 C27 1.397(12) .
C22 C23 1.421(11) .
C23 C24 1.374(12) .
C23 O14 1.399(10) .
C24 C25 1.379(14) .
C24 H24 0.9500 .
C25 C26 1.363(14) .
C25 H25 0.9500 .
C26 C27 1.400(13) .
C26 H26 0.9500 .
C27 C28 1.456(12) .
C28 N3 1.272(10) .
C28 H28 0.9500 .
N3 O13 1.375(8) .
O13 Fe3 1.980(6) 2_655
O14 C29 1.434(12) .
C29 H29A 0.9800 .
C29 H29B 0.9800 .
C29 H29C 0.9800 .
O15 C30 1.278(10) .
O16 C30 1.267(10) .
C30 C31 1.467(12) .
C31 C36 1.391(13) .
C31 C32 1.392(14) .
C32 C33 1.395(14) .
C32 H32 0.9500 .
C33 C34 1.368(17) .
C33 H33 0.9500 .
C34 C35 1.387(18) .
C34 H34 0.9500 .
C35 C36 1.394(15) .
C35 H35 0.9500 .
C36 H36 0.9500 .
O17 C37 1.258(12) .
O18 C37 1.270(11) .
C37 C38A 1.543(12) .
C37 C38B 1.60(2) .
C38A C39A 1.3900 .
C38A C43A 1.3900 .
C39A C40A 1.3900 .
C39A H39A 0.9500 .
C40A C41A 1.3900 .
C40A H40A 0.9500 .
C41A C42A 1.3900 .
C41A H41A 0.9500 .
C42A C43A 1.3900 .
C42A H42A 0.9500 .
C43A H43A 0.9500 .
C38B C39B 1.3900 .
C38B C43B 1.3900 .
C39B C40B 1.3900 .
C39B H39B 0.9500 .
C40B C41B 1.3900 .
C40B H40B 0.9500 .
C41B C42B 1.3900 .
C41B H41B 0.9500 .
C42B C43B 1.3900 .
C42B H42B 0.9500 .
C43B H43B 0.9500 .
O19 C44 1.261(10) .
O20 C44 1.264(9) .
C44 C45 1.482(11) .
C45 C50 1.373(13) .
C45 C46 1.399(12) .
C46 C47 1.368(13) .
C46 H46 0.9500 .
C47 C48 1.353(15) .
C47 H47 0.9500 .
C48 C49 1.390(15) .
C48 H48 0.9500 .
C49 C50 1.404(14) .
C49 H49 0.9500 .
C50 H50 0.9500 .
O61 H611 0.99(3) .
O61 H612 0.95(3) .
O62 C62 1.443(11) .
O62 H62 0.8400 .
C62 H62A 0.9800 .
C62 H62B 0.9800 .
C62 H62C 0.9800 .
O63 C63B 1.451(16) .
O63 C63A 1.470(16) .
O64 C64 1.451(17) .
O65A C65A 1.422(17) .
O65B C65B 1.454(18) .
O66 C66 1.458(17) .

loop_
_geom_hbond_atom_site_label_D
_geom_hbond_atom_site_label_H
_geom_hbond_atom_site_label_A
_geom_hbond_distance_DH
_geom_hbond_distance_HA
_geom_hbond_distance_DA
_geom_hbond_angle_DHA
_geom_hbond_site_symmetry_A
O61 H611 O13 0.99(3) 1.88(3) 2.873(10) 175(14) .
O61 H612 O62 0.95(3) 1.82(3) 2.752(12) 165(12) 6_565
O62 H62 O10 0.84 1.96 2.781(9) 166.7 .
